data_7037232
loop_
_publ_author_name
'Henckel, Danielle A.'
'Lin, Yuting F.'
'McCormick, Theresa M.'
'Kaminsky, Werner'
'Cossairt, Brandi M.'

_publ_section_title
;
 A doubly deprotonated diimine dioximate metalloligand as a synthon for
 multimetallic complex assembly.
;
_journal_issue 24
_journal_name_full 'Dalton transactions (Cambridge, England : 2003)'
_journal_page_first 10068
_journal_page_last 10075
_journal_paper_doi 10.1039/c5dt03650j
_journal_volume 45
_journal_year 2016
_chemical_formula_moiety 'C18 H28 Co N8 O2, 2(F6 P), Na'
_chemical_formula_sum 'C18 H28 Co F12 N8 Na O2 P2'
_chemical_formula_weight 760.34
_chemical_name_common dh2_73
_chemical_name_systematic
;
[(DO)2en(ImMe)2CoNa][PF6]2
;
_space_group_IT_number 60
_symmetry_cell_setting orthorhombic
_symmetry_Int_Tables_number 60
_symmetry_space_group_name_Hall '-P 2n 2ab'
_symmetry_space_group_name_H-M 'P b c n'
_atom_sites_solution_hydrogens geom
_atom_sites_solution_primary direct
_atom_sites_solution_secondary difmap
_audit_conform_dict_location ftp://ftp.iucr.org/pub/cif_core.dic
_audit_conform_dict_name cif_core.dic
_audit_conform_dict_version 2.4
_audit_creation_date 2013-12-03T11:49:33-00:00
_audit_creation_method 'WinGX routine CIF_UPDATE'
_audit_update_record
;
2015-10-27 deposited with the CCDC.
2015-11-13 downloaded from the CCDC.
;
_cell_angle_alpha 90
_cell_angle_beta 90
_cell_angle_gamma 90
_cell_formula_units_Z 4
_cell_length_a 8.6942(9)
_cell_length_b 22.063(2)
_cell_length_c 14.9541(15)
_cell_measurement_reflns_used 438
_cell_measurement_temperature 100(2)
_cell_measurement_theta_max 20
_cell_measurement_theta_min 3
_cell_volume 2868.5(5)
_computing_cell_refinement 'SAINT (Bruker, 2007)'
_computing_data_collection 'APEX2 (Bruker, 2007)'
_computing_data_reduction 'SAINT (Bruker, 2007)'
_computing_molecular_graphics 'ORTEP-3 for Windows (Farrugia, 1997)'
_computing_publication_material 'SHELXL-97 (Sheldrick, 1997)'
_computing_structure_refinement 'SHELXL-97 (Sheldrick, 2008)'
_computing_structure_solution 'SHELXS97 (Sheldrick, 1997)'
_diffrn_ambient_temperature 100(2)
_diffrn_measured_fraction_theta_full 0.973
_diffrn_measured_fraction_theta_max 0.97
_diffrn_measurement_device_type 'Bruker APEXII CCD area-detector'
_diffrn_measurement_method '\f and \w scans'
_diffrn_radiation_monochromator graphite
_diffrn_radiation_type MoK\a
_diffrn_radiation_wavelength 0.71073
_diffrn_reflns_av_R_equivalents 0.1143
_diffrn_reflns_av_unetI/netI 0.0332
_diffrn_reflns_limit_h_max 11
_diffrn_reflns_limit_h_min -11
_diffrn_reflns_limit_k_max 29
_diffrn_reflns_limit_k_min -29
_diffrn_reflns_limit_l_max 19
_diffrn_reflns_limit_l_min -20
_diffrn_reflns_number 110617
_diffrn_reflns_theta_full 25
_diffrn_reflns_theta_max 28.51
_diffrn_reflns_theta_min 2.29
_diffrn_source 'fine-focus sealed tube'
_exptl_absorpt_coefficient_mu 0.838
_exptl_absorpt_correction_T_max 0.9457
_exptl_absorpt_correction_T_min 0.7305
_exptl_absorpt_correction_type multi-scan
_exptl_absorpt_process_details '(SADABS; Bruker, 2007)'
_exptl_crystal_colour yellow
_exptl_crystal_density_diffrn 1.761
_exptl_crystal_density_method 'not measured'
_exptl_crystal_description prism
_exptl_crystal_F_000 1536
_exptl_crystal_size_max 0.2
_exptl_crystal_size_mid 0.09
_exptl_crystal_size_min 0.05
_refine_diff_density_max 1.183
_refine_diff_density_min -1.206
_refine_diff_density_rms 0.134
_refine_ls_extinction_coef 0.0022(5)
_refine_ls_extinction_expression Fc^*^=kFc[1+0.001xFc^2^\l^3^/sin(2\q)]^-1/4^
_refine_ls_extinction_method SHELXL
_refine_ls_goodness_of_fit_ref 1.129
_refine_ls_hydrogen_treatment constr
_refine_ls_matrix_type full
_refine_ls_number_parameters 204
_refine_ls_number_reflns 3538
_refine_ls_number_restraints 0
_refine_ls_restrained_S_all 1.129
_refine_ls_R_factor_all 0.0859
_refine_ls_R_factor_gt 0.0692
_refine_ls_shift/su_max 0.018
_refine_ls_shift/su_mean 0
_refine_ls_structure_factor_coef Fsqd
_refine_ls_weighting_details 'calc w=1/[\s^2^(Fo^2^)+(0.0795P)^2^+11.9636P] where P=(Fo^2^+2Fc^2^)/3'
_refine_ls_weighting_scheme calc
_refine_ls_wR_factor_gt 0.1719
_refine_ls_wR_factor_ref 0.1849
_reflns_number_gt 2829
_reflns_number_total 3538
_reflns_threshold_expression >2\s(I)
_cod_data_source_file c5dt03650j2.cif
_cod_data_source_block dh2_73_0ma
_cod_depositor_comments 'Adding full bibliography for 7037228--7037238.cif.'
_cod_original_cell_volume 2868.4(5)
_cod_database_code 7037232

loop_
_symmetry_equiv_pos_as_xyz
'x, y, z'
'x+1/2, -y+1/2, -z'
'-x, y, -z+1/2'
'-x+1/2, -y+1/2, z+1/2'
'-x, -y, -z'
'-x-1/2, y-1/2, z'
'x, -y, z-1/2'
'x-1/2, y-1/2, -z-1/2'

loop_
_atom_site_label
_atom_site_type_symbol
_atom_site_fract_x
_atom_site_fract_y
_atom_site_fract_z
_atom_site_U_iso_or_equiv
_atom_site_adp_type
_atom_site_occupancy
_atom_site_symmetry_multiplicity
_atom_site_calc_flag
_atom_site_refinement_flags
C1 C 0.0764(5) 0.9498(2) 0.3621(3) 0.0258(9) Uani 1 1 d .
H1A H 0.0818 0.9506 0.4275 0.039 Uiso 1 1 calc R
H1B H -0.0148 0.927 0.3434 0.039 Uiso 1 1 calc R
H1C H 0.0697 0.9914 0.3393 0.039 Uiso 1 1 calc R
C2 C 0.2163(5) 0.92026(19) 0.3259(2) 0.0208(8) Uani 1 1 d .
C3 C 0.2415(5) 0.85490(19) 0.3231(2) 0.0201(8) Uani 1 1 d .
C4 C 0.1239(5) 0.8121(2) 0.3577(3) 0.0272(9) Uani 1 1 d .
H4A H 0.1392 0.7721 0.3305 0.041 Uiso 1 1 calc R
H4B H 0.021 0.8271 0.3427 0.041 Uiso 1 1 calc R
H4C H 0.1338 0.8088 0.4228 0.041 Uiso 1 1 calc R
C5 C 0.4347(5) 0.77727(18) 0.2843(3) 0.0229(8) Uani 1 1 d .
H5A H 0.3541 0.748 0.2663 0.027 Uiso 1 1 calc R
H5B H 0.4744 0.7652 0.3437 0.027 Uiso 1 1 calc R
C6 C 0.6091(5) 0.95693(19) 0.4165(3) 0.0225(8) Uani 1 1 d .
H6 H 0.5634 0.9949 0.4024 0.027 Uiso 1 1 calc R
C7 C 0.6935(5) 0.9440(2) 0.4915(3) 0.0253(9) Uani 1 1 d .
H7 H 0.7168 0.9711 0.539 0.03 Uiso 1 1 calc R
C8 C 0.6809(4) 0.86268(18) 0.4080(2) 0.0190(7) Uani 1 1 d .
H8 H 0.6952 0.8224 0.3873 0.023 Uiso 1 1 calc R
C9 C 0.8274(6) 0.8513(2) 0.5502(3) 0.0311(10) Uani 1 1 d .
H9A H 0.8408 0.8095 0.5294 0.047 Uiso 1 1 calc R
H9B H 0.7737 0.8512 0.6078 0.047 Uiso 1 1 calc R
H9C H 0.9284 0.8705 0.5572 0.047 Uiso 1 1 calc R
N1 N 0.3367(4) 0.95186(15) 0.2960(2) 0.0183(6) Uani 1 1 d .
N2 N 0.3702(4) 0.83858(15) 0.2885(2) 0.0199(7) Uani 1 1 d .
N3 N 0.6023(4) 0.90529(15) 0.3651(2) 0.0185(7) Uani 1 1 d .
N4 N 0.7374(4) 0.88501(17) 0.4850(2) 0.0219(7) Uani 1 1 d .
O1 O 0.3349(3) 1.00998(13) 0.29764(18) 0.0218(6) Uani 1 1 d .
F1 F 0.3615(4) 1.22666(15) 0.1636(2) 0.0465(8) Uani 1 1 d .
F2 F 0.4946(4) 1.14268(19) 0.1262(2) 0.0591(11) Uani 1 1 d .
F3 F 0.3950(4) 1.20222(15) 0.01912(18) 0.0426(8) Uani 1 1 d .
F4 F 0.1609(3) 1.19599(15) 0.08442(19) 0.0420(7) Uani 1 1 d .
F5 F 0.2631(4) 1.13501(15) 0.1911(2) 0.0452(8) Uani 1 1 d .
F6 F 0.2883(6) 1.11158(16) 0.0448(3) 0.0656(12) Uani 1 1 d .
P1 P 0.32641(13) 1.16869(5) 0.10401(7) 0.0235(3) Uani 1 1 d .
Co1 Co 0.5 0.90097(3) 0.25 0.0165(2) Uani 1 2 d S
Na1 Na 0.5 1.08153(11) 0.25 0.0265(5) Uani 1 2 d S

loop_
_atom_site_aniso_label
_atom_site_aniso_U_11
_atom_site_aniso_U_22
_atom_site_aniso_U_33
_atom_site_aniso_U_23
_atom_site_aniso_U_13
_atom_site_aniso_U_12
C1 0.020(2) 0.040(2) 0.0178(18) -0.0021(17) 0.0018(15) -0.0035(17)
C2 0.021(2) 0.034(2) 0.0083(16) -0.0019(14) -0.0020(13) -0.0025(16)
C3 0.0217(19) 0.033(2) 0.0052(15) 0.0009(14) -0.0026(14) -0.0036(16)
C4 0.027(2) 0.039(2) 0.0154(18) 0.0004(16) 0.0017(16) -0.0091(18)
C5 0.029(2) 0.0265(19) 0.0130(17) 0.0010(15) -0.0040(16) -0.0043(17)
C6 0.024(2) 0.031(2) 0.0116(17) -0.0051(15) -0.0029(15) 0.0036(16)
C7 0.026(2) 0.038(2) 0.0112(17) -0.0040(16) -0.0022(15) 0.0009(18)
C8 0.0192(18) 0.0303(19) 0.0076(15) 0.0008(14) -0.0025(13) -0.0003(15)
C9 0.028(2) 0.052(3) 0.0135(18) 0.0054(18) -0.0065(17) 0.006(2)
N1 0.0175(16) 0.0298(17) 0.0077(13) 0.0005(12) 0.0003(12) 0.0008(13)
N2 0.0266(18) 0.0253(16) 0.0077(13) 0.0000(12) -0.0021(12) -0.0031(13)
N3 0.0221(17) 0.0268(16) 0.0065(13) -0.0012(12) 0.0015(12) 0.0013(13)
N4 0.0202(17) 0.0387(19) 0.0067(13) -0.0012(13) -0.0013(12) 0.0019(14)
O1 0.0240(15) 0.0261(14) 0.0153(13) -0.0021(11) 0.0002(11) 0.0023(11)
F1 0.0432(19) 0.0584(19) 0.0381(17) -0.0184(15) 0.0053(14) -0.0206(15)
F2 0.0421(18) 0.104(3) 0.0308(16) 0.0280(18) 0.0114(14) 0.0392(19)
F3 0.0421(18) 0.065(2) 0.0208(13) 0.0165(13) 0.0103(12) 0.0110(15)
F4 0.0275(15) 0.072(2) 0.0266(14) -0.0009(14) -0.0029(12) 0.0085(14)
F5 0.052(2) 0.0530(18) 0.0309(15) 0.0163(14) 0.0145(14) 0.0028(15)
F6 0.101(3) 0.0464(19) 0.049(2) -0.0262(16) 0.011(2) -0.009(2)
P1 0.0255(6) 0.0313(6) 0.0138(5) 0.0003(4) 0.0018(4) 0.0023(4)
Co1 0.0215(4) 0.0233(4) 0.0049(3) 0 0.0004(3) 0
Na1 0.0366(14) 0.0261(11) 0.0167(11) 0 0.0022(10) 0

loop_
_atom_type_symbol
_atom_type_description
_atom_type_scat_dispersion_real
_atom_type_scat_dispersion_imag
_atom_type_scat_source
C C 0.0033 0.0016 'International Tables Vol C Tables 4.2.6.8 and 6.1.1.4'
H H 0 0 'International Tables Vol C Tables 4.2.6.8 and 6.1.1.4'
N N 0.0061 0.0033 'International Tables Vol C Tables 4.2.6.8 and 6.1.1.4'
O O 0.0106 0.006 'International Tables Vol C Tables 4.2.6.8 and 6.1.1.4'
F F 0.0171 0.0103 'International Tables Vol C Tables 4.2.6.8 and 6.1.1.4'
P P 0.1023 0.0942 'International Tables Vol C Tables 4.2.6.8 and 6.1.1.4'
Co Co 0.3494 0.9721 'International Tables Vol C Tables 4.2.6.8 and 6.1.1.4'
Na Na 0.0362 0.0249 'International Tables Vol C Tables 4.2.6.8 and 6.1.1.4'

loop_
_geom_angle_atom_site_label_1
_geom_angle_atom_site_label_2
_geom_angle_atom_site_label_3
_geom_angle
_geom_angle_site_symmetry_1
_geom_angle_site_symmetry_3
C2 C1 H1A 109.5 . .
C2 C1 H1B 109.5 . .
H1A C1 H1B 109.5 . .
C2 C1 H1C 109.5 . .
H1A C1 H1C 109.5 . .
H1B C1 H1C 109.5 . .
N1 C2 C3 112.9(4) . .
N1 C2 C1 122.4(4) . .
C3 C2 C1 124.6(4) . .
N2 C3 C2 114.8(4) . .
N2 C3 C4 124.2(4) . .
C2 C3 C4 121.0(4) . .
C3 C4 H4A 109.5 . .
C3 C4 H4B 109.5 . .
H4A C4 H4B 109.5 . .
C3 C4 H4C 109.5 . .
H4A C4 H4C 109.5 . .
H4B C4 H4C 109.5 . .
N2 C5 C5 108.2(2) . 3_655
N2 C5 H5A 110.1 . .
C5 C5 H5A 110.1 3_655 .
N2 C5 H5B 110.1 . .
C5 C5 H5B 110.1 3_655 .
H5A C5 H5B 108.4 . .
C7 C6 N3 107.9(4) . .
C7 C6 H6 126 . .
N3 C6 H6 126 . .
N4 C7 C6 107.0(4) . .
N4 C7 H7 126.5 . .
C6 C7 H7 126.5 . .
N3 C8 N4 110.0(4) . .
N3 C8 H8 125 . .
N4 C8 H8 125 . .
N4 C9 H9A 109.5 . .
N4 C9 H9B 109.5 . .
H9A C9 H9B 109.5 . .
N4 C9 H9C 109.5 . .
H9A C9 H9C 109.5 . .
H9B C9 H9C 109.5 . .
O1 N1 C2 120.4(3) . .
O1 N1 Co1 126.6(3) . .
C2 N1 Co1 113.0(3) . .
C3 N2 C5 127.5(3) . .
C3 N2 Co1 116.3(3) . .
C5 N2 Co1 115.8(3) . .
C8 N3 C6 107.1(3) . .
C8 N3 Co1 129.0(3) . .
C6 N3 Co1 123.8(3) . .
C8 N4 C7 108.0(3) . .
C8 N4 C9 125.6(4) . .
C7 N4 C9 126.4(4) . .
N1 O1 Na1 133.4(2) . .
P1 F2 Na1 113.32(18) . .
P1 F5 Na1 102.71(16) . .
F6 P1 F3 90.1(2) . .
F6 P1 F4 90.5(2) . .
F3 P1 F4 90.93(17) . .
F6 P1 F1 178.9(2) . .
F3 P1 F1 90.06(18) . .
F4 P1 F1 88.41(18) . .
F6 P1 F5 90.8(2) . .
F3 P1 F5 178.00(19) . .
F4 P1 F5 90.83(18) . .
F1 P1 F5 89.06(18) . .
F6 P1 F2 91.2(2) . .
F3 P1 F2 89.39(17) . .
F4 P1 F2 178.2(2) . .
F1 P1 F2 89.8(2) . .
F5 P1 F2 88.82(18) . .
F6 P1 Na1 90.12(17) . .
F3 P1 Na1 129.33(12) . .
F4 P1 Na1 139.73(12) . .
F1 P1 Na1 90.59(14) . .
F5 P1 Na1 48.90(13) . .
N2 Co1 N2 85.2(2) . 3_655
N2 Co1 N1 168.03(15) . 3_655
N2 Co1 N1 82.83(15) 3_655 3_655
N2 Co1 N1 82.83(15) . .
N2 Co1 N1 168.03(15) 3_655 .
N1 Co1 N1 109.1(2) 3_655 .
N2 Co1 N3 91.87(14) . 3_655
N2 Co1 N3 92.28(14) 3_655 3_655
N1 Co1 N3 89.58(13) 3_655 3_655
N1 Co1 N3 87.15(14) . 3_655
N2 Co1 N3 92.28(14) . .
N2 Co1 N3 91.87(14) 3_655 .
N1 Co1 N3 87.15(14) 3_655 .
N1 Co1 N3 89.58(13) . .
N3 Co1 N3 174.4(2) 3_655 .
O1 Na1 O1 90.87(17) . 3_655
O1 Na1 F2 130.99(13) . .
O1 Na1 F2 99.81(11) 3_655 .
O1 Na1 F2 99.81(11) . 3_655
O1 Na1 F2 130.99(13) 3_655 3_655
F2 Na1 F2 107.9(2) . 3_655
O1 Na1 F5 137.39(11) . 3_655
O1 Na1 F5 85.30(10) 3_655 3_655
F2 Na1 F5 91.34(15) . 3_655
F2 Na1 F5 55.09(11) 3_655 3_655
O1 Na1 F5 85.30(10) . .
O1 Na1 F5 137.39(11) 3_655 .
F2 Na1 F5 55.09(11) . .
F2 Na1 F5 91.34(15) 3_655 .
F5 Na1 F5 124.44(18) 3_655 .
O1 Na1 P1 119.64(7) . 3_655
O1 Na1 P1 109.20(8) 3_655 3_655
F2 Na1 P1 101.67(14) . 3_655
F2 Na1 P1 26.73(9) 3_655 3_655
F5 Na1 P1 28.38(7) 3_655 3_655
F5 Na1 P1 109.44(11) . 3_655
O1 Na1 P1 109.20(8) . .
O1 Na1 P1 119.64(7) 3_655 .
F2 Na1 P1 26.73(9) . .
F2 Na1 P1 101.67(14) 3_655 .
F5 Na1 P1 109.44(11) 3_655 .
F5 Na1 P1 28.38(7) . .
P1 Na1 P1 108.15(8) 3_655 .

loop_
_geom_bond_atom_site_label_1
_geom_bond_atom_site_label_2
_geom_bond_distance
_geom_bond_site_symmetry_2
C1 C2 1.483(6) .
C1 H1A 0.98 .
C1 H1B 0.98 .
C1 H1C 0.98 .
C2 N1 1.335(5) .
C2 C3 1.459(6) .
C3 N2 1.285(5) .
C3 C4 1.485(6) .
C4 H4A 0.98 .
C4 H4B 0.98 .
C4 H4C 0.98 .
C5 N2 1.466(5) .
C5 C5 1.529(8) 3_655
C5 H5A 0.99 .
C5 H5B 0.99 .
C6 C7 1.371(5) .
C6 N3 1.375(5) .
C6 H6 0.95 .
C7 N4 1.359(6) .
C7 H7 0.95 .
C8 N3 1.328(5) .
C8 N4 1.346(5) .
C8 H8 0.95 .
C9 N4 1.454(5) .
C9 H9A 0.98 .
C9 H9B 0.98 .
C9 H9C 0.98 .
N1 O1 1.283(4) .
N1 Co1 1.936(3) .
N2 Co1 1.870(3) .
N3 Co1 1.939(3) .
O1 Na1 2.249(3) .
F1 P1 1.588(3) .
F2 P1 1.605(3) .
F2 Na1 2.292(3) .
F3 P1 1.586(3) .
F4 P1 1.587(3) .
F5 P1 1.597(3) .
F5 Na1 2.532(4) .
F6 P1 1.576(3) .
P1 Na1 3.2775(18) .
Co1 N2 1.870(3) 3_655
Co1 N1 1.936(3) 3_655
Co1 N3 1.939(3) 3_655
Na1 O1 2.249(3) 3_655
Na1 F2 2.292(3) 3_655
Na1 F5 2.532(4) 3_655
Na1 P1 3.2775(18) 3_655
